data_2202842
loop_
_publ_author_name
'Dai-Xi Li'
'Duan-Jun Xu'
'Jian-Ming Gu'
'Yuan-Zhi Xu'

_publ_section_title
;
 Tris(8-quinolinolato-\k^2^<i>N,O</i>)cobalt(III) methanol solvate
;
_journal_issue 7
_journal_name_full 'Acta Crystallographica Section E'
_journal_page_first m543
_journal_page_last m545
_journal_paper_doi 10.1107/S1600536803014211
_journal_volume 59
_journal_year 2003
_chemical_formula_iupac '[Co (C9 H6 N1 O1)3], C H4 O'
_chemical_formula_moiety 'C27 H18 Co N3 O3, C H4 O'
_chemical_formula_sum 'C28 H22 Co N3 O4'
_chemical_formula_weight 523.42
_chemical_name_systematic
;
Tris(8-quinolinolato-\k^2^N,O)cobalt(III) methanol solvate
;
_space_group_IT_number 14
_symmetry_cell_setting monoclinic
_symmetry_space_group_name_Hall '-P 2yn'
_symmetry_space_group_name_H-M 'P 1 21/n 1'
_atom_sites_solution_hydrogens geom
_atom_sites_solution_primary direct
_atom_sites_solution_secondary difmap
_audit_creation_method SHELXL-97
_cell_angle_alpha 90.00
_cell_angle_beta 97.325(8)
_cell_angle_gamma 90.00
_cell_formula_units_Z 4
_cell_length_a 10.9235(12)
_cell_length_b 13.1172(14)
_cell_length_c 16.6861(14)
_cell_measurement_reflns_used 9762
_cell_measurement_temperature 298(2)
_cell_measurement_theta_max 27.0
_cell_measurement_theta_min 3.0
_cell_volume 2371.4(4)
_computing_cell_refinement PROCESS-AUTO
_computing_data_collection 'PROCESS-AUTO (Rigaku, 1998)'
_computing_data_reduction 'CrystalStructure (Rigaku/MSC, 2002)'
_computing_molecular_graphics 'ORTEP-3 for Windows (Farrugia, 1997)'
_computing_publication_material 'WinGX (Farrugia, 1999)'
_computing_structure_refinement 'SHELXL97 (Sheldrick, 1997)'
_computing_structure_solution 'SIR92 (Altomare et al., 1993)'
_diffrn_ambient_temperature 298(2)
_diffrn_detector_area_resol_mean 10.00
_diffrn_measured_fraction_theta_full 1.00
_diffrn_measured_fraction_theta_max 1.00
_diffrn_measurement_device_type 'Rigaku R-AXIS-RAPID'
_diffrn_measurement_method \w
_diffrn_radiation_monochromator graphite
_diffrn_radiation_source 'fine-focus sealed tube'
_diffrn_radiation_type MoK\a
_diffrn_radiation_wavelength 0.71069
_diffrn_reflns_av_R_equivalents 0.0200
_diffrn_reflns_av_sigmaI/netI 0.0325
_diffrn_reflns_limit_h_max 14
_diffrn_reflns_limit_h_min -14
_diffrn_reflns_limit_k_max 17
_diffrn_reflns_limit_k_min -17
_diffrn_reflns_limit_l_max 21
_diffrn_reflns_limit_l_min -21
_diffrn_reflns_number 10460
_diffrn_reflns_theta_full 27.5
_diffrn_reflns_theta_max 27.5
_diffrn_reflns_theta_min 2.0
_diffrn_standards_number 0
_exptl_absorpt_coefficient_mu 0.765
_exptl_absorpt_correction_T_max 0.918
_exptl_absorpt_correction_T_min 0.750
_exptl_absorpt_correction_type multi-scan
_exptl_absorpt_process_details '(ABSCOR; Higashi, 1995)'
_exptl_crystal_colour brown
_exptl_crystal_density_diffrn 1.466
_exptl_crystal_density_method 'not measured'
_exptl_crystal_description prism
_exptl_crystal_F_000 1080
_exptl_crystal_size_max 0.36
_exptl_crystal_size_mid 0.20
_exptl_crystal_size_min 0.10
_refine_diff_density_max 0.59
_refine_diff_density_min -0.42
_refine_ls_extinction_method none
_refine_ls_goodness_of_fit_ref 1.035
_refine_ls_hydrogen_treatment constr
_refine_ls_matrix_type full
_refine_ls_number_parameters 323
_refine_ls_number_reflns 5432
_refine_ls_number_restraints 0
_refine_ls_restrained_S_all 1.035
_refine_ls_R_factor_all 0.063
_refine_ls_R_factor_gt 0.042
_refine_ls_shift/su_max 0.003
_refine_ls_shift/su_mean 0.000
_refine_ls_structure_factor_coef Fsqd
_refine_ls_weighting_details 'calc w = 1/[\s^2^(Fo^2^)+(0.0805P)^2^+0.1393P] where P = (Fo^2^+2Fc^2^)/3'
_refine_ls_weighting_scheme calc
_refine_ls_wR_factor_gt 0.117
_refine_ls_wR_factor_ref 0.130
_reflns_number_gt 4009
_reflns_number_total 5432
_reflns_threshold_expression I>2\s(I)
_cod_data_source_file om6151.cif
_cod_data_source_block I
_cod_depositor_comments
;
The following automatic conversions were performed:
'_symmetry_cell_setting' value 'Monoclinic' changed to 'monoclinic'
according to '/home/saulius/struct/CIF-dictionaries/cif_core.dic'
dictionary named 'cif_core.dic' version 2.4.1 from 2010-06-29.

Automatic conversion script
Id: cif_fix_enum 1527 2010-12-29 10:47:43Z saulius 

The following automatic conversions were performed:

'_symmetry_cell_setting' value 'Monoclinic' changed to 'monoclinic'
according to /home/saulius/struct/CIF-dictionaries/cif_core.dic
dictionary named 'cif_core.dic' version 2.4.1 from 2010-06-29.

Automatic conversion script
Id: cif_fix_values 1715 2011-07-08 13:25:40Z adriana 
;
_cod_original_sg_symbol_H-M 'P 21/n'
_cod_database_code 2202842
_cod_database_fobs_code 2202842

loop_
_symmetry_equiv_pos_as_xyz
'x, y, z'
'-x+1/2, y+1/2, -z+1/2'
'-x, -y, -z'
'x-1/2, -y-1/2, z-1/2'

loop_
_atom_site_label
_atom_site_fract_x
_atom_site_fract_y
_atom_site_fract_z
_atom_site_U_iso_or_equiv
_atom_site_adp_type
_atom_site_calc_flag
_atom_site_refinement_flags
_atom_site_occupancy
_atom_site_disorder_assembly
_atom_site_disorder_group
_atom_site_type_symbol
Co 0.42453(3) 0.52085(3) 0.240612(18) 0.03029(12) Uani d . 1 . . Co
O11 0.25371(17) 0.51074(15) 0.25265(11) 0.0397(4) Uani d . 1 . . O
O21 0.59627(16) 0.52675(14) 0.23257(11) 0.0363(4) Uani d . 1 . . O
O31 0.40960(18) 0.65942(14) 0.20819(11) 0.0396(4) Uani d . 1 . . O
N11 0.4467(2) 0.56689(17) 0.35082(12) 0.0363(5) Uani d . 1 . . N
N21 0.45475(19) 0.38159(16) 0.27347(12) 0.0314(4) Uani d . 1 . . N
N31 0.3862(2) 0.48847(16) 0.12697(12) 0.0333(5) Uani d . 1 . . N
C10 0.3259(3) 0.6040(2) 0.46019(16) 0.0498(8) Uani d . 1 . . C
C12 0.5483(3) 0.5981(2) 0.39558(17) 0.0478(7) Uani d . 1 . . C
H12 0.6232 0.5969 0.3746 0.057 Uiso calc R 1 . . H
C13 0.5438(4) 0.6332(3) 0.47470(19) 0.0596(9) Uani d . 1 . . C
H13 0.6158 0.6553 0.5056 0.072 Uiso calc R 1 . . H
C14 0.4372(4) 0.6351(3) 0.50610(17) 0.0610(9) Uani d . 1 . . C
H14 0.4363 0.6573 0.5590 0.073 Uiso calc R 1 . . H
C15 0.2088(4) 0.6023(3) 0.4859(2) 0.0636(10) Uani d . 1 . . C
H15 0.1989 0.6222 0.5381 0.076 Uiso calc R 1 . . H
C16 0.1087(4) 0.5712(3) 0.4333(2) 0.0666(10) Uani d . 1 . . C
H16 0.0313 0.5714 0.4509 0.080 Uiso calc R 1 . . H
C17 0.1182(3) 0.5389(2) 0.3540(2) 0.0524(8) Uani d . 1 . . C
H17 0.0483 0.5180 0.3203 0.063 Uiso calc R 1 . . H
C18 0.2328(3) 0.5386(2) 0.32625(16) 0.0395(6) Uani d . 1 . . C
C19 0.3365(3) 0.5703(2) 0.38057(15) 0.0378(6) Uani d . 1 . . C
C20 0.6257(3) 0.2599(2) 0.29467(15) 0.0384(6) Uani d . 1 . . C
C22 0.3766(3) 0.3107(2) 0.29318(16) 0.0408(6) Uani d . 1 . . C
H22 0.2934 0.3266 0.2920 0.049 Uiso calc R 1 . . H
C23 0.4182(3) 0.2123(2) 0.31575(18) 0.0494(7) Uani d . 1 . . C
H23 0.3626 0.1641 0.3304 0.059 Uiso calc R 1 . . H
C24 0.5394(3) 0.1865(2) 0.31634(18) 0.0482(7) Uani d . 1 . . C
H24 0.5658 0.1209 0.3309 0.058 Uiso calc R 1 . . H
C25 0.7527(3) 0.2434(2) 0.29262(17) 0.0491(7) Uani d . 1 . . C
H25 0.7871 0.1796 0.3051 0.059 Uiso calc R 1 . . H
C26 0.8243(3) 0.3213(3) 0.27227(18) 0.0507(8) Uani d . 1 . . C
H26 0.9081 0.3095 0.2713 0.061 Uiso calc R 1 . . H
C27 0.7772(3) 0.4191(2) 0.25265(17) 0.0454(7) Uani d . 1 . . C
H27 0.8297 0.4707 0.2398 0.054 Uiso calc R 1 . . H
C28 0.6517(2) 0.4386(2) 0.25241(14) 0.0336(5) Uani d . 1 . . C
C29 0.5768(2) 0.3571(2) 0.27431(13) 0.0314(5) Uani d . 1 . . C
C30 0.3434(2) 0.5764(2) -0.00203(15) 0.0412(6) Uani d . 1 . . C
C32 0.3725(3) 0.4000(2) 0.08936(16) 0.0410(6) Uani d . 1 . . C
H32 0.3817 0.3402 0.1195 0.049 Uiso calc R 1 . . H
C33 0.3444(3) 0.3934(3) 0.00479(17) 0.0492(7) Uani d . 1 . . C
H33 0.3353 0.3301 -0.0202 0.059 Uiso calc R 1 . . H
C34 0.3306(3) 0.4800(3) -0.04010(17) 0.0493(7) Uani d . 1 . . C
H34 0.3127 0.4759 -0.0960 0.059 Uiso calc R 1 . . H
C35 0.3337(3) 0.6719(3) -0.04178(18) 0.0513(8) Uani d . 1 . . C
H35 0.3142 0.6752 -0.0976 0.062 Uiso calc R 1 . . H
C36 0.3531(3) 0.7587(3) 0.00256(18) 0.0521(8) Uani d . 1 . . C
H36 0.3482 0.8208 -0.0245 0.063 Uiso calc R 1 . . H
C37 0.3801(3) 0.7594(2) 0.08720(17) 0.0445(6) Uani d . 1 . . C
H37 0.3923 0.8208 0.1149 0.053 Uiso calc R 1 . . H
C38 0.3886(2) 0.6677(2) 0.12899(16) 0.0359(6) Uani d . 1 . . C
C39 0.3721(2) 0.5767(2) 0.08324(14) 0.0336(5) Uani d . 1 . . C
C1a 0.0264(11) 0.3915(10) 0.0861(8) 0.111(4) Uiso d P 0.50 . . C
C1b 0.0423(8) 0.3573(7) 0.1223(6) 0.073(2) Uiso d P 0.50 . . C
O1a 0.0379(6) 0.4409(5) 0.1711(4) 0.0774(17) Uiso d P 0.50 . . O
O1b 0.0416(6) 0.4653(6) 0.1382(5) 0.088(2) Uiso d P 0.50 . . O

loop_
_atom_site_aniso_label
_atom_site_aniso_U_11
_atom_site_aniso_U_22
_atom_site_aniso_U_33
_atom_site_aniso_U_12
_atom_site_aniso_U_13
_atom_site_aniso_U_23
Co 0.03250(19) 0.03052(19) 0.02821(17) 0.00119(14) 0.00521(12) -0.00099(14)
O11 0.0334(10) 0.0475(11) 0.0384(9) 0.0051(8) 0.0056(7) -0.0030(8)
O21 0.0341(9) 0.0346(10) 0.0412(9) -0.0022(8) 0.0086(7) 0.0054(8)
O31 0.0512(12) 0.0320(10) 0.0352(9) 0.0027(8) 0.0038(8) -0.0026(7)
N11 0.0451(13) 0.0316(12) 0.0319(10) 0.0005(10) 0.0043(9) 0.0006(9)
N21 0.0322(11) 0.0320(11) 0.0311(10) -0.0020(9) 0.0078(8) -0.0015(8)
N31 0.0335(11) 0.0356(11) 0.0318(10) 0.0016(9) 0.0078(8) -0.0020(9)
C10 0.080(2) 0.0380(16) 0.0342(14) 0.0080(15) 0.0183(14) 0.0010(11)
C12 0.0527(18) 0.0476(18) 0.0412(15) -0.0076(14) -0.0007(13) -0.0024(12)
C13 0.079(2) 0.056(2) 0.0405(16) -0.0138(18) -0.0039(16) -0.0074(14)
C14 0.103(3) 0.0487(19) 0.0312(15) -0.0030(19) 0.0095(16) -0.0074(13)
C15 0.088(3) 0.059(2) 0.0511(18) 0.0156(19) 0.0366(19) 0.0006(16)
C16 0.070(2) 0.066(2) 0.073(2) 0.0205(19) 0.047(2) 0.0168(19)
C17 0.0449(17) 0.052(2) 0.0638(19) 0.0102(14) 0.0198(14) 0.0119(15)
C18 0.0435(15) 0.0343(15) 0.0425(14) 0.0089(11) 0.0123(12) 0.0047(11)
C19 0.0505(16) 0.0299(14) 0.0347(12) 0.0060(11) 0.0124(11) 0.0030(10)
C20 0.0480(16) 0.0353(14) 0.0319(12) 0.0043(12) 0.0056(11) -0.0016(10)
C22 0.0414(15) 0.0382(15) 0.0441(15) -0.0064(12) 0.0111(12) -0.0007(11)
C23 0.0589(19) 0.0345(15) 0.0572(18) -0.0131(14) 0.0162(15) -0.0005(13)
C24 0.065(2) 0.0308(15) 0.0485(16) 0.0015(13) 0.0073(14) -0.0016(12)
C25 0.0506(18) 0.0488(18) 0.0475(16) 0.0179(14) 0.0043(13) 0.0030(13)
C26 0.0341(15) 0.069(2) 0.0485(16) 0.0134(14) 0.0037(12) 0.0028(15)
C27 0.0323(14) 0.0585(19) 0.0455(15) -0.0028(13) 0.0057(12) 0.0049(13)
C28 0.0345(13) 0.0391(14) 0.0276(11) 0.0002(11) 0.0056(10) 0.0001(10)
C29 0.0353(13) 0.0343(13) 0.0252(11) 0.0005(10) 0.0065(10) -0.0022(9)
C30 0.0367(14) 0.0532(18) 0.0343(13) -0.0004(13) 0.0064(11) 0.0031(12)
C32 0.0469(16) 0.0390(15) 0.0376(13) 0.0021(12) 0.0072(11) -0.0034(11)
C33 0.0559(19) 0.0528(19) 0.0390(15) -0.0056(14) 0.0066(13) -0.0143(13)
C34 0.0537(18) 0.063(2) 0.0313(13) -0.0060(15) 0.0052(12) -0.0062(13)
C35 0.0533(18) 0.063(2) 0.0372(15) -0.0011(15) 0.0038(13) 0.0132(13)
C36 0.0498(18) 0.0522(19) 0.0547(18) 0.0015(15) 0.0081(14) 0.0219(15)
C37 0.0436(16) 0.0384(15) 0.0521(16) -0.0003(12) 0.0081(13) 0.0062(12)
C38 0.0307(13) 0.0374(14) 0.0401(14) 0.0025(11) 0.0070(10) 0.0025(11)
C39 0.0311(13) 0.0373(14) 0.0330(12) 0.0007(11) 0.0062(10) 0.0015(10)

loop_
_atom_type_symbol
_atom_type_description
_atom_type_scat_dispersion_real
_atom_type_scat_dispersion_imag
_atom_type_scat_source
C C 0.0033 0.0016 'International Tables Vol C Tables 4.2.6.8 and 6.1.1.4'
H H 0.0000 0.0000 'International Tables Vol C Tables 4.2.6.8 and 6.1.1.4'
Co Co 0.3494 0.9721 'International Tables Vol C Tables 4.2.6.8 and 6.1.1.4'
N N 0.0061 0.0033 'International Tables Vol C Tables 4.2.6.8 and 6.1.1.4'
O O 0.0106 0.0060 'International Tables Vol C Tables 4.2.6.8 and 6.1.1.4'

loop_
_geom_angle_atom_site_label_1
_geom_angle_atom_site_label_2
_geom_angle_atom_site_label_3
_geom_angle
O31 Co O21 89.46(8)
O31 Co O11 92.70(8)
O21 Co O11 177.41(8)
O31 Co N11 88.14(9)
O21 Co N11 92.83(9)
O11 Co N11 85.81(9)
O31 Co N21 175.06(8)
O21 Co N21 85.62(8)
O11 Co N21 92.21(8)
N11 Co N21 91.69(9)
O31 Co N31 86.04(8)
O21 Co N31 91.83(8)
O11 Co N31 89.75(8)
N11 Co N31 172.51(9)
N21 Co N31 94.51(9)
C18 O11 Co 111.35(17)
C28 O21 Co 111.71(15)
C38 O31 Co 111.28(16)
C12 N11 C19 120.1(2)
C12 N11 Co 129.3(2)
C19 N11 Co 110.48(17)
C22 N21 C29 119.2(2)
C22 N21 Co 129.90(19)
C29 N21 Co 110.91(16)
C32 N31 C39 119.5(2)
C32 N31 Co 131.02(19)
C39 N31 Co 109.45(17)
C15 C10 C14 126.5(3)
C15 C10 C19 118.0(3)
C14 C10 C19 115.5(3)
N11 C12 C13 120.4(3)
N11 C12 H12 119.8
C13 C12 H12 119.8
C14 C13 C12 120.7(3)
C14 C13 H13 119.6
C12 C13 H13 119.6
C13 C14 C10 121.0(3)
C13 C14 H14 119.5
C10 C14 H14 119.5
C16 C15 C10 119.5(3)
C16 C15 H15 120.2
C10 C15 H15 120.2
C15 C16 C17 122.8(3)
C15 C16 H16 118.6
C17 C16 H16 118.6
C18 C17 C16 119.5(3)
C18 C17 H17 120.2
C16 C17 H17 120.2
O11 C18 C17 125.3(3)
O11 C18 C19 117.0(2)
C17 C18 C19 117.8(3)
N11 C19 C10 122.3(3)
N11 C19 C18 115.4(2)
C10 C19 C18 122.4(3)
C29 C20 C25 118.6(3)
C29 C20 C24 115.5(3)
C25 C20 C24 125.9(3)
N21 C22 C23 120.9(3)
N21 C22 H22 119.6
C23 C22 H22 119.6
C24 C23 C22 120.6(3)
C24 C23 H23 119.7
C22 C23 H23 119.7
C23 C24 C20 120.2(3)
C23 C24 H24 119.9
C20 C24 H24 119.9
C26 C25 C20 119.4(3)
C26 C25 H25 120.3
C20 C25 H25 120.3
C25 C26 C27 122.7(3)
C25 C26 H26 118.7
C27 C26 H26 118.7
C28 C27 C26 120.0(3)
C28 C27 H27 120.0
C26 C27 H27 120.0
O21 C28 C27 125.3(2)
O21 C28 C29 117.4(2)
C27 C28 C29 117.3(2)
N21 C29 C20 123.6(2)
N21 C29 C28 114.4(2)
C20 C29 C28 122.0(2)
C34 C30 C35 125.7(3)
C34 C30 C39 116.7(3)
C35 C30 C39 117.5(3)
N31 C32 C33 121.8(3)
N31 C32 H32 119.1
C33 C32 H32 119.1
C34 C33 C32 119.7(3)
C34 C33 H33 120.1
C32 C33 H33 120.1
C33 C34 C30 120.2(3)
C33 C34 H34 119.9
C30 C34 H34 119.9
C36 C35 C30 119.3(3)
C36 C35 H35 120.4
C30 C35 H35 120.4
C35 C36 C37 123.4(3)
C35 C36 H36 118.3
C37 C36 H36 118.3
C38 C37 C36 119.4(3)
C38 C37 H37 120.3
C36 C37 H37 120.3
O31 C38 C37 124.6(3)
O31 C38 C39 117.7(2)
C37 C38 C39 117.6(2)
N31 C39 C38 115.3(2)
N31 C39 C30 122.0(2)
C38 C39 C30 122.7(2)

loop_
_geom_bond_atom_site_label_1
_geom_bond_atom_site_label_2
_geom_bond_site_symmetry_2
_geom_bond_distance
_geom_bond_publ_flag
Co O31 . 1.8975(19) y
Co O21 . 1.8994(18) y
Co O11 . 1.9066(19) y
Co N11 . 1.921(2) y
Co N21 . 1.924(2) y
Co N31 . 1.936(2) y
O11 C18 . 1.329(3) ?
O21 C28 . 1.327(3) ?
O31 C38 . 1.317(3) ?
N11 C12 . 1.321(4) ?
N11 C19 . 1.361(3) ?
N21 C22 . 1.332(3) ?
N21 C29 . 1.369(3) ?
N31 C32 . 1.319(3) ?
N31 C39 . 1.366(3) ?
C10 C15 . 1.400(5) ?
C10 C14 . 1.412(5) ?
C10 C19 . 1.419(4) ?
C12 C13 . 1.405(4) ?
C12 H12 . 0.93 ?
C13 C14 . 1.337(5) ?
C13 H13 . 0.93 ?
C14 H14 . 0.93 ?
C15 C16 . 1.374(5) ?
C15 H15 . 0.93 ?
C16 C17 . 1.405(5) ?
C16 H16 . 0.93 ?
C17 C18 . 1.389(4) ?
C17 H17 . 0.93 ?
C18 C19 . 1.420(4) ?
C20 C29 . 1.407(4) ?
C20 C25 . 1.409(4) ?
C20 C24 . 1.425(4) ?
C22 C23 . 1.404(4) ?
C22 H22 . 0.93 ?
C23 C24 . 1.366(4) ?
C23 H23 . 0.93 ?
C24 H24 . 0.93 ?
C25 C26 . 1.356(5) ?
C25 H25 . 0.93 ?
C26 C27 . 1.405(4) ?
C26 H26 . 0.93 ?
C27 C28 . 1.395(4) ?
C27 H27 . 0.93 ?
C28 C29 . 1.422(4) ?
C30 C34 . 1.414(4) ?
C30 C35 . 1.415(4) ?
C30 C39 . 1.417(3) ?
C32 C33 . 1.408(4) ?
C32 H32 . 0.93 ?
C33 C34 . 1.359(4) ?
C33 H33 . 0.93 ?
C34 H34 . 0.93 ?
C35 C36 . 1.359(5) ?
C35 H35 . 0.93 ?
C36 C37 . 1.406(4) ?
C36 H36 . 0.93 ?
C37 C38 . 1.387(4) ?
C37 H37 . 0.93 ?
C38 C39 . 1.416(4) ?
C1a O1a . 1.551(14) ?
C1b O1b . 1.442(12) ?

loop_
_geom_hbond_atom_site_label_D
_geom_hbond_atom_site_label_H
_geom_hbond_atom_site_label_A
_geom_hbond_site_symmetry_A
_geom_hbond_distance_DH
_geom_hbond_distance_HA
_geom_hbond_distance_DA
_geom_hbond_angle_DHA
_geom_hbond_publ_flag
C12 H12 O21 . 0.93 2.52 2.985(3) 111 no
C22 H22 O11 . 0.93 2.53 2.985(3) 111 no
C24 H24 O1b 2545 0.93 2.44 3.154(8) 133 no
C25 H25 O21 2645 0.93 2.50 3.339(4) 151 no
